data_4347682
loop_
_publ_author_name
'Zwettler, Niklas'
'Schachner, J\"org A'
'Belaj, Ferdinand'
'M\"osch-Zanetti, Nadia C'

_publ_section_title
;
 Oxidorhenium(V) Complexes with Tetradentate Iminophenolate Ligands:
 Influence of Ligand Flexibility on the Coordination Motif and
 Oxygen-Atom-Transfer Activity.
;
_journal_issue 12
_journal_name_full 'Inorganic chemistry'
_journal_page_first 5973
_journal_page_last 5982
_journal_paper_doi 10.1021/acs.inorgchem.6b00466
_journal_volume 55
_journal_year 2016
_chemical_compound_source 'synthetical product'
_chemical_formula_moiety 'C36 H52 Cl N2 O3 Re'
_chemical_formula_sum 'C36 H52 Cl N2 O3 Re'
_chemical_formula_weight 782.44
_chemical_name_common
; trans chloro-[2,2'-{cyclohexane-1,2-diylbis[nitrilo(E)methylyli-
dene]}bis(4,6-di-tert-butyl-phenolato)-N,N',O,O']-oxo-rhenium(V)
;
_chemical_name_systematic
; trans chloro-[2,2'-{cyclohexane-1,2-diylbis[nitrilo(E)methylyli-
dene]}bis(4,6-di-tert-butyl-phenolato)-N,N',O,O']-oxo-rhenium(V)
;
_space_group_crystal_system triclinic
_space_group_IT_number 2
_space_group_name_Hall '-P 1'
_space_group_name_H-M_alt 'P -1'
_atom_sites_solution_hydrogens geom
_atom_sites_solution_primary direct
_atom_sites_solution_secondary difmap
_audit_creation_method 'manual edited SHELXL-2014/6.cif file'
_cell_angle_alpha 70.315(2)
_cell_angle_beta 81.226(2)
_cell_angle_gamma 72.538(2)
_cell_formula_units_Z 2
_cell_length_a 11.9835(8)
_cell_length_b 12.9480(9)
_cell_length_c 13.1585(9)
_cell_measurement_reflns_used 5430
_cell_measurement_temperature 100(2)
_cell_measurement_theta_max 25.51
_cell_measurement_theta_min 2.50
_cell_volume 1830.8(2)
_computing_cell_refinement 'Bruker SAINT'
_computing_data_collection 'Bruker APEX2'
_computing_data_reduction 'Bruker SAINT'
_computing_molecular_graphics 'modified ORTEP (Johnson, 1965)'
_computing_publication_material 'SHELXL-2014/6 (Sheldrick, 2014)'
_computing_structure_refinement 'SHELXL-2014/6 (Sheldrick, 2014)'
_computing_structure_solution 'SHELXS-97 (Sheldrick, 2008)'
_diffrn_ambient_temperature 100(2)
_diffrn_measured_fraction_theta_full 0.999
_diffrn_measured_fraction_theta_max 0.999
_diffrn_measurement_device_type 'Bruker APEX-II CCD'
_diffrn_measurement_method '\f and \w scans'
_diffrn_radiation_monochromator graphite
_diffrn_radiation_source 'fine-focus sealed tube'
_diffrn_radiation_type MoK\a
_diffrn_radiation_wavelength 0.71073
_diffrn_reflns_av_R_equivalents 0.0292
_diffrn_reflns_av_unetI/netI 0.0695
_diffrn_reflns_Laue_measured_fraction_full 0.999
_diffrn_reflns_Laue_measured_fraction_max 0.999
_diffrn_reflns_limit_h_max 14
_diffrn_reflns_limit_h_min -14
_diffrn_reflns_limit_k_max 15
_diffrn_reflns_limit_k_min -15
_diffrn_reflns_limit_l_max 16
_diffrn_reflns_limit_l_min -15
_diffrn_reflns_number 12947
_diffrn_reflns_point_group_measured_fraction_full 0.999
_diffrn_reflns_point_group_measured_fraction_max 0.999
_diffrn_reflns_theta_full 26.00
_diffrn_reflns_theta_max 26.00
_diffrn_reflns_theta_min 2.27
_exptl_absorpt_coefficient_mu 3.426
_exptl_absorpt_correction_T_max 1.000
_exptl_absorpt_correction_T_min 0.722
_exptl_absorpt_correction_type multi-scan
_exptl_absorpt_process_details 'Bruker (2001). SADABS. Bruker AXS Inc., Madison, Wisconsin, USA.'
_exptl_crystal_colour orange
_exptl_crystal_density_diffrn 1.419
_exptl_crystal_description needle
_exptl_crystal_F_000 796
_exptl_crystal_size_max 0.280
_exptl_crystal_size_mid 0.160
_exptl_crystal_size_min 0.050
_refine_diff_density_max 0.789
_refine_diff_density_min -1.052
_refine_diff_density_rms 0.095
_refine_ls_extinction_method none
_refine_ls_goodness_of_fit_ref 1.142
_refine_ls_hydrogen_treatment refU
_refine_ls_matrix_type full
_refine_ls_number_parameters 421
_refine_ls_number_reflns 7159
_refine_ls_number_restraints 19
_refine_ls_restrained_S_all 1.141
_refine_ls_R_factor_all 0.0642
_refine_ls_R_factor_gt 0.0450
_refine_ls_shift/su_max 0.001
_refine_ls_shift/su_mean 0.000
_refine_ls_structure_factor_coef Fsqd
_refine_ls_weighting_details 'w=1/[\s^2^(Fo^2^)+(0.0152P)^2^+2.6389P] where P=(Fo^2^+2Fc^2^)/3'
_refine_ls_weighting_scheme calc
_refine_ls_wR_factor_gt 0.0869
_refine_ls_wR_factor_ref 0.0913
_reflns_Friedel_coverage 0.000
_reflns_number_gt 5748
_reflns_number_total 7159
_reflns_threshold_expression 'I > 2\s(I)'
_cod_data_source_file ic6b00466_si_002.cif
_cod_data_source_block NZ57C
_cod_database_code 4347682
_shelx_space_group_comment
;
The symmetry employed for this shelxl refinement is uniquely defined
by the following loop, which should always be used as a source of
symmetry information in preference to the above space-group names.
They are only intended as comments.
;
_shelx_estimated_absorpt_t_min 0.447
_shelx_estimated_absorpt_t_max 0.847
_shelxl_version_number 2014/6

loop_
_space_group_symop_operation_xyz
'x, y, z'
'-x, -y, -z'

loop_
_atom_site_label
_atom_site_type_symbol
_atom_site_fract_x
_atom_site_fract_y
_atom_site_fract_z
_atom_site_U_iso_or_equiv
_atom_site_adp_type
_atom_site_occupancy
_atom_site_site_symmetry_order
_atom_site_calc_flag
_atom_site_refinement_flags_posn
_atom_site_refinement_flags_adp
_atom_site_refinement_flags_occupancy
_atom_site_disorder_assembly
_atom_site_disorder_group
Re1 Re 0.69587(3) 0.62185(3) 0.89284(3) 0.01692(13) Uani 0.5966(10) 1 d D . P A 1
Cl1 Cl 0.7807(4) 0.6989(4) 1.0064(5) 0.0256(4) Uani 0.5966(10) 1 d . . P A 1
O1 O 0.6577(9) 0.5714(9) 0.8064(6) 0.0256(4) Uani 0.5966(10) 1 d D . P A 1
O11 O 0.5725(3) 0.7678(3) 0.8732(3) 0.0200(13) Uani 0.5966(10) 1 d D . P A 1
O21 O 0.7857(4) 0.7059(3) 0.7690(3) 0.0200(13) Uani 0.5966(10) 1 d D . P A 1
Re2 Re 0.73363(4) 0.65181(4) 0.92571(4) 0.0203(2) Uani 0.4034(10) 1 d D . P A 2
Cl2 Cl 0.6415(5) 0.5614(5) 0.8286(3) 0.0256(4) Uani 0.4034(10) 1 d . . P A 2
O2 O 0.7979(17) 0.6878(16) 1.007(2) 0.0256(4) Uani 0.4034(10) 1 d D . P A 2
O41 O 0.5903(4) 0.7805(5) 0.8924(5) 0.0200(13) Uani 0.4034(10) 1 d D . P A 2
O51 O 0.8073(6) 0.7196(4) 0.7819(5) 0.0200(13) Uani 0.4034(10) 1 d D . P A 2
N1 N 0.6354(3) 0.5486(3) 1.0434(3) 0.0338(10) Uani 1 1 d D . . . .
N2 N 0.8460(3) 0.4919(3) 0.9448(3) 0.0302(10) Uani 1 1 d D . . . .
C1 C 0.5367(3) 0.5924(4) 1.0868(4) 0.0242(10) Uani 1 1 d . . . . .
H1 H 0.5109 0.5459 1.1535 0.029(9) Uiso 1 1 calc R U . . .
C11 C 0.4842(3) 0.7891(4) 0.9469(4) 0.0231(10) Uani 1 1 d D . . . .
C12 C 0.4618(3) 0.7049(4) 1.0439(4) 0.0201(9) Uani 1 1 d . . . . .
C13 C 0.3596(3) 0.7302(4) 1.1095(4) 0.0229(10) Uani 1 1 d . . . . .
H13 H 0.3458 0.6732 1.1741 0.025(9) Uiso 1 1 calc R U . . .
C14 C 0.2785(3) 0.8354(4) 1.0828(4) 0.0235(10) Uani 1 1 d . . . . .
C15 C 0.3029(3) 0.9148(4) 0.9871(4) 0.0255(10) Uani 1 1 d . . . . .
H15 H 0.2475 0.9872 0.9667 0.025(9) Uiso 1 1 calc R U . . .
C16 C 0.4024(3) 0.8965(4) 0.9185(4) 0.0227(10) Uani 1 1 d . . . . .
C2 C 0.9383(3) 0.4732(4) 0.8819(4) 0.0218(10) Uani 1 1 d . . . . .
H2 H 0.9963 0.4035 0.9075 0.029(9) Uiso 1 1 calc R U . . .
C21 C 0.8921(3) 0.6593(4) 0.7270(4) 0.0239(10) Uani 1 1 d D . . . .
C22 C 0.9620(3) 0.5476(4) 0.7767(4) 0.0209(9) Uani 1 1 d . . . . .
C23 C 1.0648(3) 0.5018(4) 0.7209(4) 0.0207(9) Uani 1 1 d . . . . .
H23 H 1.1115 0.4275 0.7549 0.021(8) Uiso 1 1 calc R U . . .
C24 C 1.0996(3) 0.5604(4) 0.6200(4) 0.0224(10) Uani 1 1 d . . . . .
C25 C 1.0279(3) 0.6701(4) 0.5721(4) 0.0218(9) Uani 1 1 d . . . . .
H25 H 1.0510 0.7118 0.5016 0.021(8) Uiso 1 1 calc R U . . .
C26 C 0.9246(3) 0.7215(4) 0.6220(4) 0.0206(9) Uani 1 1 d . . . . .
C31 C 0.7035(6) 0.4245(5) 1.0776(6) 0.0215(11) Uani 0.612(5) 1 d D . P A 1
H31 H 0.6851 0.3849 1.0313 0.028(12) Uiso 0.612(5) 1 calc R U P A 1
C32 C 0.8311(6) 0.4222(6) 1.0606(4) 0.0215(11) Uani 0.612(5) 1 d D . P A 1
H32 H 0.8471 0.4622 1.1077 0.028(12) Uiso 0.612(5) 1 calc R U P A 1
C33 C 0.9109(8) 0.3029(8) 1.0901(10) 0.0222(12) Uani 0.612(5) 1 d D . P A 1
H331 H 0.9007 0.2627 1.0415 0.033(6) Uiso 0.612(5) 1 calc R U P A 1
H332 H 0.9937 0.3053 1.0819 0.033(6) Uiso 0.612(5) 1 calc R U P A 1
C34 C 0.8805(7) 0.2408(7) 1.2057(6) 0.0291(13) Uani 0.612(5) 1 d D . P A 1
H341 H 0.9026 0.2749 1.2541 0.033(6) Uiso 0.612(5) 1 calc R U P A 1
H342 H 0.9270 0.1603 1.2233 0.033(6) Uiso 0.612(5) 1 calc R U P A 1
C35 C 0.7505(7) 0.2454(7) 1.2272(8) 0.0291(13) Uani 0.612(5) 1 d D . P A 1
H351 H 0.7354 0.2067 1.3048 0.033(6) Uiso 0.612(5) 1 calc R U P A 1
H352 H 0.7305 0.2033 1.1852 0.033(6) Uiso 0.612(5) 1 calc R U P A 1
C36 C 0.6706(9) 0.3677(7) 1.1968(9) 0.0222(12) Uani 0.612(5) 1 d D . P A 1
H361 H 0.5872 0.3672 1.2062 0.033(6) Uiso 0.612(5) 1 calc R U P A 1
H362 H 0.6836 0.4092 1.2430 0.033(6) Uiso 0.612(5) 1 calc R U P A 1
C61 C 0.7213(8) 0.4468(7) 1.1131(8) 0.0215(11) Uani 0.388(5) 1 d D . P A 2
H61 H 0.7641 0.4752 1.1531 0.028(12) Uiso 0.388(5) 1 calc R U P A 2
C62 C 0.8102(9) 0.3961(7) 1.0328(8) 0.0215(11) Uani 0.388(5) 1 d D . P A 2
H62 H 0.7647 0.3662 0.9968 0.028(12) Uiso 0.388(5) 1 calc R U P A 2
C63 C 0.9016(13) 0.2934(13) 1.0928(16) 0.0222(12) Uani 0.388(5) 1 d D . P A 2
H631 H 0.9485 0.2555 1.0403 0.033(6) Uiso 0.388(5) 1 calc R U P A 2
H632 H 0.9551 0.3200 1.1224 0.033(6) Uiso 0.388(5) 1 calc R U P A 2
C64 C 0.8562(11) 0.2061(11) 1.1842(11) 0.0291(13) Uani 0.388(5) 1 d D . P A 2
H641 H 0.8179 0.1661 1.1536 0.033(6) Uiso 0.388(5) 1 calc R U P A 2
H642 H 0.9233 0.1489 1.2242 0.033(6) Uiso 0.388(5) 1 calc R U P A 2
C65 C 0.7713(12) 0.2559(11) 1.2613(12) 0.0291(13) Uani 0.388(5) 1 d D . P A 2
H651 H 0.8108 0.2871 1.3002 0.033(6) Uiso 0.388(5) 1 calc R U P A 2
H652 H 0.7378 0.1967 1.3150 0.033(6) Uiso 0.388(5) 1 calc R U P A 2
C66 C 0.6737(14) 0.3512(12) 1.1953(14) 0.0222(12) Uani 0.388(5) 1 d D . P A 2
H661 H 0.6355 0.3187 1.1564 0.033(6) Uiso 0.388(5) 1 calc R U P A 2
H662 H 0.6138 0.3833 1.2451 0.033(6) Uiso 0.388(5) 1 calc R U P A 2
C41 C 0.1712(4) 0.8602(4) 1.1596(4) 0.0298(11) Uani 1 1 d . . . . .
C42 C 0.1023(4) 0.9847(5) 1.1238(5) 0.0507(16) Uani 1 1 d . . . . .
H421 H 0.0718 1.0036 1.0529 0.052(5) Uiso 1 1 calc R U . . .
H422 H 0.1539 1.0326 1.1188 0.052(5) Uiso 1 1 calc R U . . .
H423 H 0.0369 0.9982 1.1765 0.052(5) Uiso 1 1 calc R U . . .
C43 C 0.0910(4) 0.7855(5) 1.1645(4) 0.0415(14) Uani 1 1 d . . . . .
H431 H 0.0585 0.8081 1.0938 0.052(5) Uiso 1 1 calc R U . . .
H432 H 0.0269 0.7953 1.2194 0.052(5) Uiso 1 1 calc R U . . .
H433 H 0.1364 0.7055 1.1834 0.052(5) Uiso 1 1 calc R U . . .
C44 C 0.2108(4) 0.8326(5) 1.2720(4) 0.0385(13) Uani 1 1 d . . . . .
H441 H 0.2532 0.7519 1.2979 0.052(5) Uiso 1 1 calc R U . . .
H442 H 0.1422 0.8485 1.3210 0.052(5) Uiso 1 1 calc R U . . .
H443 H 0.2624 0.8794 1.2697 0.052(5) Uiso 1 1 calc R U . . .
C45 C 0.4237(4) 0.9914(4) 0.8156(4) 0.0281(10) Uani 1 1 d . . . . .
C46 C 0.3214(4) 1.1002(4) 0.7992(5) 0.0510(16) Uani 1 1 d . . . . .
H461 H 0.3365 1.1575 0.7318 0.053(5) Uiso 1 1 calc R U . . .
H462 H 0.3140 1.1298 0.8600 0.053(5) Uiso 1 1 calc R U . . .
H463 H 0.2485 1.0823 0.7955 0.053(5) Uiso 1 1 calc R U . . .
C47 C 0.5342(4) 1.0227(5) 0.8259(5) 0.0435(13) Uani 1 1 d . . . . .
H471 H 0.6010 0.9549 0.8376 0.053(5) Uiso 1 1 calc R U . . .
H472 H 0.5224 1.0524 0.8872 0.053(5) Uiso 1 1 calc R U . . .
H473 H 0.5499 1.0810 0.7594 0.053(5) Uiso 1 1 calc R U . . .
C48 C 0.4363(4) 0.9551(4) 0.7149(4) 0.0378(12) Uani 1 1 d . . . . .
H481 H 0.5017 0.8865 0.7215 0.053(5) Uiso 1 1 calc R U . . .
H482 H 0.4517 1.0164 0.6512 0.053(5) Uiso 1 1 calc R U . . .
H483 H 0.3638 0.9389 0.7072 0.053(5) Uiso 1 1 calc R U . . .
C51 C 1.2094(4) 0.5124(4) 0.5544(4) 0.0290(11) Uani 1 1 d . . . . .
C52 C 1.2715(4) 0.3916(5) 0.6174(4) 0.0485(15) Uani 1 1 d . . . . .
H521 H 1.2175 0.3436 0.6346 0.047(5) Uiso 1 1 calc R U . . .
H522 H 1.2977 0.3914 0.6845 0.047(5) Uiso 1 1 calc R U . . .
H523 H 1.3395 0.3620 0.5737 0.047(5) Uiso 1 1 calc R U . . .
C53 C 1.1724(4) 0.5117(4) 0.4479(4) 0.0344(12) Uani 1 1 d . . . . .
H531 H 1.2418 0.4802 0.4067 0.047(5) Uiso 1 1 calc R U . . .
H532 H 1.1346 0.5898 0.4054 0.047(5) Uiso 1 1 calc R U . . .
H533 H 1.1174 0.4649 0.4637 0.047(5) Uiso 1 1 calc R U . . .
C54 C 1.2942(4) 0.5870(5) 0.5299(4) 0.0377(13) Uani 1 1 d . . . . .
H541 H 1.3593 0.5618 0.4812 0.047(5) Uiso 1 1 calc R U . . .
H542 H 1.3248 0.5803 0.5974 0.047(5) Uiso 1 1 calc R U . . .
H543 H 1.2528 0.6665 0.4953 0.047(5) Uiso 1 1 calc R U . . .
C55 C 0.8489(4) 0.8401(4) 0.5640(4) 0.0249(10) Uani 1 1 d . . . . .
C56 C 0.9001(4) 0.8900(4) 0.4507(4) 0.0364(12) Uani 1 1 d . . . . .
H561 H 0.9774 0.8986 0.4556 0.033(4) Uiso 1 1 calc R U . . .
H562 H 0.8480 0.9646 0.4157 0.033(4) Uiso 1 1 calc R U . . .
H563 H 0.9078 0.8389 0.4080 0.033(4) Uiso 1 1 calc R U . . .
C57 C 0.7259(4) 0.8329(4) 0.5510(4) 0.0323(11) Uani 1 1 d . . . . .
H571 H 0.7325 0.7849 0.5054 0.033(4) Uiso 1 1 calc R U . . .
H572 H 0.6767 0.9095 0.5170 0.033(4) Uiso 1 1 calc R U . . .
H573 H 0.6903 0.7999 0.6222 0.033(4) Uiso 1 1 calc R U . . .
C58 C 0.8373(4) 0.9240(4) 0.6272(4) 0.0349(12) Uani 1 1 d . . . . .
H581 H 0.7944 0.8999 0.6969 0.033(4) Uiso 1 1 calc R U . . .
H582 H 0.7946 1.0005 0.5854 0.033(4) Uiso 1 1 calc R U . . .
H583 H 0.9155 0.9250 0.6397 0.033(4) Uiso 1 1 calc R U . . .

loop_
_atom_site_aniso_label
_atom_site_aniso_U_11
_atom_site_aniso_U_22
_atom_site_aniso_U_33
_atom_site_aniso_U_23
_atom_site_aniso_U_13
_atom_site_aniso_U_12
Re1 0.01064(15) 0.01965(17) 0.01990(18) -0.00606(13) -0.00584(12) -0.00083(12)
Cl1 0.0280(14) 0.0255(9) 0.0252(8) -0.0064(8) -0.0097(9) -0.0075(7)
O1 0.0280(14) 0.0255(9) 0.0252(8) -0.0064(8) -0.0097(9) -0.0075(7)
O11 0.0179(15) 0.0213(14) 0.0169(17) -0.0071(12) -0.0008(13) 0.0015(12)
O21 0.0179(15) 0.0213(14) 0.0169(17) -0.0071(12) -0.0008(13) 0.0015(12)
Re2 0.0140(3) 0.0220(3) 0.0248(3) -0.0094(2) 0.0019(2) -0.0039(2)
Cl2 0.0280(14) 0.0255(9) 0.0252(8) -0.0064(8) -0.0097(9) -0.0075(7)
O2 0.0280(14) 0.0255(9) 0.0252(8) -0.0064(8) -0.0097(9) -0.0075(7)
O41 0.0179(15) 0.0213(14) 0.0169(17) -0.0071(12) -0.0008(13) 0.0015(12)
O51 0.0179(15) 0.0213(14) 0.0169(17) -0.0071(12) -0.0008(13) 0.0015(12)
N1 0.023(2) 0.024(2) 0.033(3) 0.0019(18) 0.0008(17) 0.0096(18)
N2 0.023(2) 0.027(2) 0.022(2) -0.0001(17) 0.0007(16) 0.0099(17)
C1 0.021(2) 0.023(2) 0.025(3) -0.004(2) -0.0003(18) -0.0054(19)
C11 0.017(2) 0.028(3) 0.022(3) -0.011(2) -0.0015(17) 0.0017(19)
C12 0.017(2) 0.019(2) 0.023(3) -0.0106(19) -0.0041(17) 0.0020(18)
C13 0.023(2) 0.030(3) 0.020(3) -0.010(2) -0.0006(18) -0.010(2)
C14 0.019(2) 0.028(3) 0.027(3) -0.016(2) 0.0002(18) -0.0029(19)
C15 0.018(2) 0.026(3) 0.032(3) -0.014(2) -0.0076(19) 0.0037(19)
C16 0.019(2) 0.023(2) 0.024(3) -0.009(2) -0.0054(18) 0.0009(19)
C2 0.017(2) 0.018(2) 0.026(3) -0.0056(19) -0.0066(18) 0.0024(18)
C21 0.017(2) 0.023(2) 0.029(3) -0.011(2) 0.0002(18) 0.0009(19)
C22 0.018(2) 0.022(2) 0.023(3) -0.0078(19) -0.0052(17) -0.0026(18)
C23 0.017(2) 0.018(2) 0.028(3) -0.012(2) -0.0058(17) 0.0014(18)
C24 0.019(2) 0.024(2) 0.025(3) -0.012(2) 0.0012(18) -0.0033(19)
C25 0.022(2) 0.022(2) 0.024(3) -0.010(2) -0.0003(18) -0.0058(19)
C26 0.021(2) 0.021(2) 0.021(3) -0.0096(19) -0.0005(17) -0.0044(18)
C31 0.022(2) 0.024(3) 0.019(3) -0.0100(19) -0.0035(19) -0.0012(19)
C32 0.022(2) 0.024(3) 0.019(3) -0.0100(19) -0.0035(19) -0.0012(19)
C33 0.0191(16) 0.021(2) 0.026(2) -0.0085(17) -0.0035(13) -0.0022(17)
C34 0.027(3) 0.024(3) 0.032(4) 0.000(2) -0.008(2) -0.006(2)
C35 0.027(3) 0.024(3) 0.032(4) 0.000(2) -0.008(2) -0.006(2)
C36 0.0191(16) 0.021(2) 0.026(2) -0.0085(17) -0.0035(13) -0.0022(17)
C61 0.022(2) 0.024(3) 0.019(3) -0.0100(19) -0.0035(19) -0.0012(19)
C62 0.022(2) 0.024(3) 0.019(3) -0.0100(19) -0.0035(19) -0.0012(19)
C63 0.0191(16) 0.021(2) 0.026(2) -0.0085(17) -0.0035(13) -0.0022(17)
C64 0.027(3) 0.024(3) 0.032(4) 0.000(2) -0.008(2) -0.006(2)
C65 0.027(3) 0.024(3) 0.032(4) 0.000(2) -0.008(2) -0.006(2)
C66 0.0191(16) 0.021(2) 0.026(2) -0.0085(17) -0.0035(13) -0.0022(17)
C41 0.023(2) 0.039(3) 0.029(3) -0.018(2) 0.0053(19) -0.004(2)
C42 0.042(3) 0.044(4) 0.054(4) -0.023(3) 0.018(3) 0.006(3)
C43 0.025(3) 0.062(4) 0.048(4) -0.032(3) 0.011(2) -0.015(3)
C44 0.034(3) 0.053(4) 0.035(3) -0.027(3) 0.014(2) -0.013(3)
C45 0.027(2) 0.024(3) 0.025(3) -0.005(2) -0.0016(19) 0.001(2)
C46 0.044(3) 0.030(3) 0.052(4) 0.003(3) 0.003(3) 0.008(3)
C47 0.044(3) 0.043(3) 0.042(4) -0.005(3) 0.001(2) -0.021(3)
C48 0.037(3) 0.042(3) 0.027(3) -0.001(2) -0.006(2) -0.008(2)
C51 0.023(2) 0.030(3) 0.031(3) -0.014(2) 0.0047(19) -0.001(2)
C52 0.038(3) 0.050(4) 0.031(3) -0.009(3) 0.008(2) 0.018(3)
C53 0.037(3) 0.033(3) 0.035(3) -0.021(2) 0.006(2) -0.005(2)
C54 0.028(2) 0.052(3) 0.039(3) -0.025(3) 0.006(2) -0.011(2)
C55 0.023(2) 0.022(2) 0.025(3) -0.007(2) -0.0013(18) 0.0001(19)
C56 0.034(3) 0.031(3) 0.032(3) -0.007(2) 0.004(2) 0.003(2)
C57 0.025(2) 0.034(3) 0.028(3) -0.007(2) -0.005(2) 0.004(2)
C58 0.043(3) 0.020(3) 0.039(3) -0.014(2) -0.002(2) 0.001(2)

loop_
_atom_type_symbol
_atom_type_description
_atom_type_scat_dispersion_real
_atom_type_scat_dispersion_imag
_atom_type_scat_source
C C 0.0033 0.0016 'International Tables Vol C Tables 4.2.6.8 and 6.1.1.4'
H H 0.0000 0.0000 'International Tables Vol C Tables 4.2.6.8 and 6.1.1.4'
Cl Cl 0.1484 0.1585 'International Tables Vol C Tables 4.2.6.8 and 6.1.1.4'
N N 0.0061 0.0033 'International Tables Vol C Tables 4.2.6.8 and 6.1.1.4'
O O 0.0106 0.0060 'International Tables Vol C Tables 4.2.6.8 and 6.1.1.4'
Re Re -1.0185 7.2310 'International Tables Vol C Tables 4.2.6.8 and 6.1.1.4'

loop_
_geom_angle_atom_site_label_1
_geom_angle_atom_site_label_2
_geom_angle_atom_site_label_3
_geom_angle
_geom_angle_publ_flag
O1 Re1 O11 101.0(4) ?
O1 Re1 O21 87.3(3) ?
O11 Re1 O21 86.98(14) ?
O1 Re1 N1 109.5(3) ?
O11 Re1 N1 94.27(14) ?
O21 Re1 N1 162.6(2) yes
O1 Re1 N2 98.1(4) ?
O11 Re1 N2 160.8(2) yes
O21 Re1 N2 91.75(16) ?
N1 Re1 N2 81.38(14) ?
O1 Re1 Cl1 171.6(3) yes
O11 Re1 Cl1 82.89(18) ?
O21 Re1 Cl1 85.5(2) ?
N1 Re1 Cl1 77.5(2) ?
N2 Re1 Cl1 77.89(14) ?
C11 O11 Re1 124.8(3) yes
C21 O21 Re1 125.2(3) yes
O2 Re2 O41 101.7(6) ?
O2 Re2 O51 101.8(11) ?
O41 Re2 O51 89.9(2) ?
O2 Re2 N2 96.8(5) ?
O41 Re2 N2 160.0(3) ?
O51 Re2 N2 93.62(16) ?
O2 Re2 N1 99.5(10) ?
O41 Re2 N1 90.59(17) ?
O51 Re2 N1 158.1(3) ?
N2 Re2 N1 78.97(14) ?
O2 Re2 Cl2 169.3(9) ?
O41 Re2 Cl2 85.2(3) ?
O51 Re2 Cl2 86.3(3) ?
N2 Re2 Cl2 75.42(18) ?
N1 Re2 Cl2 72.00(14) ?
C11 O41 Re2 127.7(3) ?
C21 O51 Re2 124.5(3) ?
C1 N1 C31 126.0(5) yes
C1 N1 C61 119.2(6) ?
C1 N1 Re1 123.7(3) yes
C31 N1 Re1 107.6(3) yes
C1 N1 Re2 121.8(3) ?
C61 N1 Re2 108.0(5) ?
C2 N2 C32 125.3(4) yes
C2 N2 C62 121.5(5) ?
C2 N2 Re2 122.5(3) ?
C62 N2 Re2 115.9(5) ?
C2 N2 Re1 122.6(3) yes
C32 N2 Re1 112.0(3) yes
N1 C1 C12 126.2(4) yes
N1 C1 H1 116.9 ?
C12 C1 H1 116.9 ?
O11 C11 C16 117.3(4) ?
O41 C11 C16 116.8(4) ?
O11 C11 C12 123.5(4) ?
O41 C11 C12 123.0(4) ?
C16 C11 C12 118.7(4) ?
C13 C12 C11 119.9(4) ?
C13 C12 C1 113.7(4) ?
C11 C12 C1 126.3(4) ?
C14 C13 C12 122.0(4) ?
C14 C13 H13 119.0 ?
C12 C13 H13 119.0 ?
C13 C14 C15 116.3(4) ?
C13 C14 C41 119.9(4) ?
C15 C14 C41 123.7(4) ?
C14 C15 C16 125.0(4) ?
C14 C15 H15 117.5 ?
C16 C15 H15 117.5 ?
C15 C16 C11 118.0(4) ?
C15 C16 C45 121.2(4) ?
C11 C16 C45 120.8(4) ?
N2 C2 C22 126.4(4) yes
N2 C2 H2 116.8 ?
C22 C2 H2 116.8 ?
O51 C21 C26 115.7(4) ?
O21 C21 C26 116.1(4) ?
O51 C21 C22 123.3(4) ?
O21 C21 C22 123.6(4) ?
C26 C21 C22 119.8(4) ?
C23 C22 C21 119.3(4) ?
C23 C22 C2 114.7(4) ?
C21 C22 C2 126.0(4) ?
C24 C23 C22 122.3(4) ?
C24 C23 H23 118.8 ?
C22 C23 H23 118.8 ?
C23 C24 C25 117.2(4) ?
C23 C24 C51 124.2(4) ?
C25 C24 C51 118.6(4) ?
C26 C25 C24 124.0(4) ?
C26 C25 H25 118.0 ?
C24 C25 H25 118.0 ?
C25 C26 C21 117.4(4) ?
C25 C26 C55 121.3(4) ?
C21 C26 C55 121.3(4) ?
C32 C31 N1 106.4(5) ?
C32 C31 C36 111.4(7) ?
N1 C31 C36 109.7(5) ?
C32 C31 H31 109.7 ?
N1 C31 H31 109.7 ?
C36 C31 H31 109.7 ?
N2 C32 C31 105.0(5) ?
N2 C32 C33 114.5(6) ?
C31 C32 C33 112.7(7) ?
N2 C32 H32 108.1 ?
C31 C32 H32 108.1 ?
C33 C32 H32 108.1 ?
C34 C33 C32 108.5(8) ?
C34 C33 H331 110.0 ?
C32 C33 H331 110.0 ?
C34 C33 H332 110.0 ?
C32 C33 H332 110.0 ?
H331 C33 H332 108.4 ?
C33 C34 C35 112.9(8) ?
C33 C34 H341 109.0 ?
C35 C34 H341 109.0 ?
C33 C34 H342 109.0 ?
C35 C34 H342 109.0 ?
H341 C34 H342 107.8 ?
C34 C35 C36 112.8(8) ?
C34 C35 H351 109.0 ?
C36 C35 H351 109.0 ?
C34 C35 H352 109.0 ?
C36 C35 H352 109.0 ?
H351 C35 H352 107.8 ?
C31 C36 C35 106.2(7) ?
C31 C36 H361 110.5 ?
C35 C36 H361 110.5 ?
C31 C36 H362 110.5 ?
C35 C36 H362 110.5 ?
H361 C36 H362 108.7 ?
N1 C61 C66 118.4(8) ?
N1 C61 C62 105.3(7) ?
C66 C61 C62 108.4(10) ?
N1 C61 H61 108.1 ?
C66 C61 H61 108.1 ?
C62 C61 H61 108.1 ?
N2 C62 C63 120.5(8) ?
N2 C62 C61 108.4(7) ?
C63 C62 C61 110.5(11) ?
N2 C62 H62 105.4 ?
C63 C62 H62 105.4 ?
C61 C62 H62 105.4 ?
C64 C63 C62 116.1(10) ?
C64 C63 H631 108.3 ?
C62 C63 H631 108.3 ?
C64 C63 H632 108.3 ?
C62 C63 H632 108.3 ?
H631 C63 H632 107.4 ?
C65 C64 C63 113.3(13) ?
C65 C64 H641 108.9 ?
C63 C64 H641 108.9 ?
C65 C64 H642 108.9 ?
C63 C64 H642 108.9 ?
H641 C64 H642 107.7 ?
C64 C65 C66 107.5(13) ?
C64 C65 H651 110.2 ?
C66 C65 H651 110.2 ?
C64 C65 H652 110.2 ?
C66 C65 H652 110.2 ?
H651 C65 H652 108.5 ?
C61 C66 C65 111.9(12) ?
C61 C66 H661 109.2 ?
C65 C66 H661 109.2 ?
C61 C66 H662 109.2 ?
C65 C66 H662 109.2 ?
H661 C66 H662 107.9 ?
C44 C41 C42 107.9(4) ?
C44 C41 C14 109.5(4) ?
C42 C41 C14 111.7(4) ?
C44 C41 C43 108.8(4) ?
C42 C41 C43 109.3(4) ?
C14 C41 C43 109.5(4) ?
C41 C42 H421 109.5 ?
C41 C42 H422 109.5 ?
H421 C42 H422 109.5 ?
C41 C42 H423 109.5 ?
H421 C42 H423 109.5 ?
H422 C42 H423 109.5 ?
C41 C43 H431 109.5 ?
C41 C43 H432 109.5 ?
H431 C43 H432 109.5 ?
C41 C43 H433 109.5 ?
H431 C43 H433 109.5 ?
H432 C43 H433 109.5 ?
C41 C44 H441 109.5 ?
C41 C44 H442 109.5 ?
H441 C44 H442 109.5 ?
C41 C44 H443 109.5 ?
H441 C44 H443 109.5 ?
H442 C44 H443 109.5 ?
C48 C45 C47 110.2(4) ?
C48 C45 C46 106.8(4) ?
C47 C45 C46 107.4(4) ?
C48 C45 C16 111.5(4) ?
C47 C45 C16 109.2(4) ?
C46 C45 C16 111.7(4) ?
C45 C46 H461 109.5 ?
C45 C46 H462 109.5 ?
H461 C46 H462 109.5 ?
C45 C46 H463 109.5 ?
H461 C46 H463 109.5 ?
H462 C46 H463 109.5 ?
C45 C47 H471 109.5 ?
C45 C47 H472 109.5 ?
H471 C47 H472 109.5 ?
C45 C47 H473 109.5 ?
H471 C47 H473 109.5 ?
H472 C47 H473 109.5 ?
C45 C48 H481 109.5 ?
C45 C48 H482 109.5 ?
H481 C48 H482 109.5 ?
C45 C48 H483 109.5 ?
H481 C48 H483 109.5 ?
H482 C48 H483 109.5 ?
C52 C51 C54 108.9(4) ?
C52 C51 C53 108.8(4) ?
C54 C51 C53 109.6(4) ?
C52 C51 C24 110.7(4) ?
C54 C51 C24 109.7(4) ?
C53 C51 C24 109.3(3) ?
C51 C52 H521 109.5 ?
C51 C52 H522 109.5 ?
H521 C52 H522 109.5 ?
C51 C52 H523 109.5 ?
H521 C52 H523 109.5 ?
H522 C52 H523 109.5 ?
C51 C53 H531 109.5 ?
C51 C53 H532 109.5 ?
H531 C53 H532 109.5 ?
C51 C53 H533 109.5 ?
H531 C53 H533 109.5 ?
H532 C53 H533 109.5 ?
C51 C54 H541 109.5 ?
C51 C54 H542 109.5 ?
H541 C54 H542 109.5 ?
C51 C54 H543 109.5 ?
H541 C54 H543 109.5 ?
H542 C54 H543 109.5 ?
C56 C55 C26 112.0(3) ?
C56 C55 C58 107.5(4) ?
C26 C55 C58 111.1(4) ?
C56 C55 C57 106.9(4) ?
C26 C55 C57 109.9(4) ?
C58 C55 C57 109.4(4) ?
C55 C56 H561 109.5 ?
C55 C56 H562 109.5 ?
H561 C56 H562 109.5 ?
C55 C56 H563 109.5 ?
H561 C56 H563 109.5 ?
H562 C56 H563 109.5 ?
C55 C57 H571 109.5 ?
C55 C57 H572 109.5 ?
H571 C57 H572 109.5 ?
C55 C57 H573 109.5 ?
H571 C57 H573 109.5 ?
H572 C57 H573 109.5 ?
C55 C58 H581 109.5 ?
C55 C58 H582 109.5 ?
H581 C58 H582 109.5 ?
C55 C58 H583 109.5 ?
H581 C58 H583 109.5 ?
H582 C58 H583 109.5 ?

loop_
_geom_bond_atom_site_label_1
_geom_bond_atom_site_label_2
_geom_bond_distance
_geom_bond_publ_flag
Re1 O1 1.664(8) yes
Re1 O11 1.983(3) yes
Re1 O21 1.993(3) yes
Re1 N1 2.014(4) yes
Re1 N2 2.078(3) yes
Re1 Cl1 2.518(3) yes
O11 C11 1.352(5) yes
O21 C21 1.357(5) yes
Re2 O2 1.666(8) ?
Re2 O41 1.984(3) ?
Re2 O51 1.992(4) ?
Re2 N2 2.059(4) ?
Re2 N1 2.136(4) ?
Re2 Cl2 2.537(5) ?
O41 C11 1.354(5) ?
O51 C21 1.357(5) ?
N1 C1 1.287(5) yes
N1 C31 1.513(6) yes
N1 C61 1.516(6) ?
N2 C2 1.290(5) yes
N2 C32 1.502(6) yes
N2 C62 1.504(6) ?
C1 C12 1.436(6) ?
C1 H1 0.95 ?
C11 C16 1.407(6) ?
C11 C12 1.422(6) ?
C12 C13 1.408(6) ?
C13 C14 1.382(6) ?
C13 H13 0.95 ?
C14 C15 1.387(6) ?
C14 C41 1.534(6) ?
C15 C16 1.391(6) ?
C15 H15 0.95 ?
C16 C45 1.540(6) ?
C2 C22 1.439(6) ?
C2 H2 0.95 ?
C21 C26 1.408(6) ?
C21 C22 1.423(6) ?
C22 C23 1.410(5) ?
C23 C24 1.362(6) ?
C23 H23 0.95 ?
C24 C25 1.409(6) ?
C24 C51 1.545(5) ?
C25 C26 1.400(5) ?
C25 H25 0.95 ?
C26 C55 1.533(6) ?
C31 C32 1.504(11) ?
C31 C36 1.537(7) ?
C31 H31 1.00 ?
C32 C33 1.509(6) ?
C32 H32 1.00 ?
C33 C34 1.508(6) ?
C33 H331 0.99 ?
C33 H332 0.99 ?
C34 C35 1.528(12) ?
C34 H341 0.99 ?
C34 H342 0.99 ?
C35 C36 1.538(7) ?
C35 H351 0.99 ?
C35 H352 0.99 ?
C36 H361 0.99 ?
C36 H362 0.99 ?
C61 C66 1.537(7) ?
C61 C62 1.545(18) ?
C61 H61 1.00 ?
C62 C63 1.508(6) ?
C62 H62 1.00 ?
C63 C64 1.508(6) ?
C63 H631 0.99 ?
C63 H632 0.99 ?
C64 C65 1.49(2) ?
C64 H641 0.99 ?
C64 H642 0.99 ?
C65 C66 1.538(7) ?
C65 H651 0.99 ?
C65 H652 0.99 ?
C66 H661 0.99 ?
C66 H662 0.99 ?
C41 C44 1.515(6) ?
C41 C42 1.520(7) ?
C41 C43 1.536(6) ?
C42 H421 0.98 ?
C42 H422 0.98 ?
C42 H423 0.98 ?
C43 H431 0.98 ?
C43 H432 0.98 ?
C43 H433 0.98 ?
C44 H441 0.98 ?
C44 H442 0.98 ?
C44 H443 0.98 ?
C45 C48 1.521(6) ?
C45 C47 1.533(6) ?
C45 C46 1.540(6) ?
C46 H461 0.98 ?
C46 H462 0.98 ?
C46 H463 0.98 ?
C47 H471 0.98 ?
C47 H472 0.98 ?
C47 H473 0.98 ?
C48 H481 0.98 ?
C48 H482 0.98 ?
C48 H483 0.98 ?
C51 C52 1.518(7) ?
C51 C54 1.532(6) ?
C51 C53 1.536(6) ?
C52 H521 0.98 ?
C52 H522 0.98 ?
C52 H523 0.98 ?
C53 H531 0.98 ?
C53 H532 0.98 ?
C53 H533 0.98 ?
C54 H541 0.98 ?
C54 H542 0.98 ?
C54 H543 0.98 ?
C55 C56 1.526(6) ?
C55 C58 1.541(6) ?
C55 C57 1.543(6) ?
C56 H561 0.98 ?
C56 H562 0.98 ?
C56 H563 0.98 ?
C57 H571 0.98 ?
C57 H572 0.98 ?
C57 H573 0.98 ?
C58 H581 0.98 ?
C58 H582 0.98 ?
C58 H583 0.98 ?

loop_
_geom_torsion_atom_site_label_1
_geom_torsion_atom_site_label_2
_geom_torsion_atom_site_label_3
_geom_torsion_atom_site_label_4
_geom_torsion
_geom_torsion_publ_flag
C31 N1 C1 C12 -168.4(5) yes
C61 N1 C1 C12 160.2(6) ?
Re1 N1 C1 C12 -9.4(6) yes
Re2 N1 C1 C12 20.4(6) ?
Re1 O11 C11 C16 -178.3(3) ?
Re1 O11 C11 C12 -6.7(7) ?
Re2 O41 C11 C16 169.4(5) ?
Re2 O41 C11 C12 3.4(11) ?
O11 C11 C12 C13 -171.8(4) ?
O41 C11 C12 C13 165.4(6) ?
C16 C11 C12 C13 -0.3(6) ?
O11 C11 C12 C1 10.3(7) ?
O41 C11 C12 C1 -12.5(8) ?
C16 C11 C12 C1 -178.2(4) ?
N1 C1 C12 C13 -179.4(4) ?
N1 C1 C12 C11 -1.4(7) ?
C11 C12 C13 C14 0.1(6) ?
C1 C12 C13 C14 178.3(4) ?
C12 C13 C14 C15 0.5(6) ?
C12 C13 C14 C41 -177.4(4) ?
C13 C14 C15 C16 -1.1(6) ?
C41 C14 C15 C16 176.7(4) ?
C14 C15 C16 C11 0.9(6) ?
C14 C15 C16 C45 -178.0(4) ?
O11 C11 C16 C15 171.8(4) ?
O41 C11 C16 C15 -166.7(6) ?
C12 C11 C16 C15 -0.2(6) ?
O11 C11 C16 C45 -9.2(6) ?
O41 C11 C16 C45 12.2(7) ?
C12 C11 C16 C45 178.8(4) ?
C32 N2 C2 C22 -170.0(5) yes
C62 N2 C2 C22 158.6(6) ?
Re2 N2 C2 C22 -17.5(6) ?
Re1 N2 C2 C22 12.6(6) yes
Re2 O51 C21 C26 174.0(5) ?
Re2 O51 C21 C22 -18.7(10) ?
Re1 O21 C21 C26 161.3(4) ?
Re1 O21 C21 C22 -10.1(7) ?
O51 C21 C22 C23 -165.1(6) ?
O21 C21 C22 C23 172.7(4) ?
C26 C21 C22 C23 1.7(6) ?
O51 C21 C22 C2 14.8(8) ?
O21 C21 C22 C2 -7.3(7) ?
C26 C21 C22 C2 -178.4(4) ?
N2 C2 C22 C23 -174.5(4) ?
N2 C2 C22 C21 5.5(7) ?
C21 C22 C23 C24 -0.7(6) ?
C2 C22 C23 C24 179.3(4) ?
C22 C23 C24 C25 -0.2(6) ?
C22 C23 C24 C51 -178.1(4) ?
C23 C24 C25 C26 0.2(6) ?
C51 C24 C25 C26 178.2(4) ?
C24 C25 C26 C21 0.7(6) ?
C24 C25 C26 C55 -178.4(4) ?
O51 C21 C26 C25 166.1(6) ?
O21 C21 C26 C25 -173.4(4) ?
C22 C21 C26 C25 -1.6(6) ?
O51 C21 C26 C55 -14.8(7) ?
O21 C21 C26 C55 5.7(6) ?
C22 C21 C26 C55 177.4(4) ?
C1 N1 C31 C32 -145.3(5) ?
Re1 N1 C31 C32 52.9(6) ?
C1 N1 C31 C36 -24.7(10) ?
Re1 N1 C31 C36 173.5(7) ?
C2 N2 C32 C31 -146.0(5) ?
Re1 N2 C32 C31 31.7(6) ?
C2 N2 C32 C33 -22.0(11) ?
Re1 N2 C32 C33 155.8(8) ?
N1 C31 C32 N2 -54.0(7) ?
C36 C31 C32 N2 -173.5(6) ?
N1 C31 C32 C33 -179.2(8) ?
C36 C31 C32 C33 61.3(8) ?
N2 C32 C33 C34 -176.1(8) ?
C31 C32 C33 C34 -56.2(13) ?
C32 C33 C34 C35 53.1(13) ?
C33 C34 C35 C36 -55.9(11) ?
C32 C31 C36 C35 -58.0(12) ?
N1 C31 C36 C35 -175.5(8) ?
C34 C35 C36 C31 55.6(13) ?
C1 N1 C61 C66 42.8(15) ?
Re2 N1 C61 C66 -172.4(12) ?
C1 N1 C61 C62 164.1(6) ?
Re2 N1 C61 C62 -51.1(8) ?
C2 N2 C62 C63 34.8(18) ?
Re2 N2 C62 C63 -148.9(15) ?
C2 N2 C62 C61 163.4(6) ?
Re2 N2 C62 C61 -20.3(10) ?
N1 C61 C62 N2 45.8(10) ?
C66 C61 C62 N2 173.4(10) ?
N1 C61 C62 C63 179.8(11) ?
C66 C61 C62 C63 -52.6(12) ?
N2 C62 C63 C64 176.1(14) ?
C61 C62 C63 C64 48(3) ?
C62 C63 C64 C65 -50(3) ?
C63 C64 C65 C66 53.8(15) ?
N1 C61 C66 C65 -178.6(12) ?
C62 C61 C66 C65 61.7(19) ?
C64 C65 C66 C61 -62(2) ?
C13 C14 C41 C44 52.5(5) ?
C15 C14 C41 C44 -125.2(5) ?
C13 C14 C41 C42 172.0(4) ?
C15 C14 C41 C42 -5.7(6) ?
C13 C14 C41 C43 -66.7(5) ?
C15 C14 C41 C43 115.6(5) ?
C15 C16 C45 C48 -122.0(4) ?
C11 C16 C45 C48 59.1(5) ?
C15 C16 C45 C47 116.0(4) ?
C11 C16 C45 C47 -62.8(5) ?
C15 C16 C45 C46 -2.6(6) ?
C11 C16 C45 C46 178.5(4) ?
C23 C24 C51 C52 0.6(6) ?
C25 C24 C51 C52 -177.2(4) ?
C23 C24 C51 C54 -119.5(5) ?
C25 C24 C51 C54 62.7(5) ?
C23 C24 C51 C53 120.3(5) ?
C25 C24 C51 C53 -57.4(5) ?
C25 C26 C55 C56 0.1(5) ?
C21 C26 C55 C56 -178.9(4) ?
C25 C26 C55 C58 -120.1(4) ?
C21 C26 C55 C58 60.8(5) ?
C25 C26 C55 C57 118.7(4) ?
C21 C26 C55 C57 -60.3(5) ?
